data_7217961
loop_
_publ_author_name
'Jones, Andrew O. F.'
'Leech, Charlotte K.'
'McIntyre, Garry J.'
'Wilson, Chick C.'
'Thomas, Lynne H.'

_publ_section_title
;
 Engineering short, strong hydrogen bonds in urea di-carboxylic acid
 complexes
;
_journal_issue 35
_journal_name_full CrystEngComm
_journal_page_first 8177
_journal_paper_doi 10.1039/C4CE00587B
_journal_volume 16
_journal_year 2014
_chemical_formula_sum 'C10 H22 N4 O6'
_chemical_formula_weight 294.32
_chemical_name_common
;
 bis(N,N-dimethylurea) succinic acid
;
_chemical_name_systematic
;
 bis(N,N-dimethylurea) butanedioic acid
;
_space_group_IT_number 14
_symmetry_cell_setting monoclinic
_symmetry_space_group_name_Hall '-P 2ybc'
_symmetry_space_group_name_H-M 'P 1 21/c 1'
_atom_sites_solution_hydrogens difmap
_atom_sites_solution_primary direct
_atom_sites_solution_secondary difmap
_audit_creation_method SHELXL-97
_cell_angle_alpha 90.00
_cell_angle_beta 100.764(7)
_cell_angle_gamma 90.00
_cell_formula_units_Z 2
_cell_length_a 8.797(2)
_cell_length_b 5.6934(13)
_cell_length_c 15.059(4)
_cell_measurement_reflns_used 5947
_cell_measurement_temperature 300
_cell_measurement_theta_max 55.30
_cell_measurement_theta_min 6.55
_cell_volume 741.0(3)
_computing_cell_refinement 'CrystalClear 1.4.0 (Rigaku, 2008)'
_computing_data_collection 'CrystalClear 1.4.0 (Rigaku, 2008)'
_computing_data_reduction 'CrystalClear 1.4.0 (Rigaku, 2008)'
_computing_molecular_graphics 'Mercury (McRae, 2006)'
_computing_publication_material 'WINGX (Farrugia, 1999)'
_computing_structure_refinement 'SHELXL-97 (Sheldrick, 2008)'
_computing_structure_solution 'SHELXS-97 (Sheldrick, 2008)'
_diffrn_ambient_temperature 300
_diffrn_measured_fraction_theta_full 0.997
_diffrn_measured_fraction_theta_max 0.997
_diffrn_measurement_device_type 'Rigaku R-AXIS RAPID IP Image Plate'
_diffrn_measurement_method 'Image Plate'
_diffrn_radiation_monochromator graphite
_diffrn_radiation_source 'fine-focus sealed tube'
_diffrn_radiation_type MoK\a
_diffrn_radiation_wavelength 0.71073
_diffrn_reflns_av_R_equivalents 0.0203
_diffrn_reflns_av_sigmaI/netI 0.0137
_diffrn_reflns_limit_h_max 11
_diffrn_reflns_limit_h_min -11
_diffrn_reflns_limit_k_max 7
_diffrn_reflns_limit_k_min -6
_diffrn_reflns_limit_l_max 19
_diffrn_reflns_limit_l_min -19
_diffrn_reflns_number 9568
_diffrn_reflns_theta_full 27.48
_diffrn_reflns_theta_max 27.48
_diffrn_reflns_theta_min 3.27
_exptl_absorpt_coefficient_mu 0.109
_exptl_absorpt_correction_T_max 1.0000
_exptl_absorpt_correction_T_min 0.8537
_exptl_absorpt_correction_type multi-scan
_exptl_absorpt_process_details 'ABSCOR, Rigaku 1995'
_exptl_crystal_colour colourless
_exptl_crystal_density_diffrn 1.319
_exptl_crystal_density_method 'not measured'
_exptl_crystal_description block
_exptl_crystal_F_000 316
_exptl_crystal_size_max 0.5
_exptl_crystal_size_mid 0.3
_exptl_crystal_size_min 0.25
_refine_diff_density_max 0.176
_refine_diff_density_min -0.190
_refine_diff_density_rms 0.049
_refine_ls_extinction_method none
_refine_ls_goodness_of_fit_ref 1.072
_refine_ls_hydrogen_treatment refall
_refine_ls_matrix_type full
_refine_ls_number_parameters 135
_refine_ls_number_reflns 1700
_refine_ls_number_restraints 0
_refine_ls_restrained_S_all 1.072
_refine_ls_R_factor_all 0.0534
_refine_ls_R_factor_gt 0.0472
_refine_ls_shift/su_max 0.000
_refine_ls_shift/su_mean 0.000
_refine_ls_structure_factor_coef Fsqd
_refine_ls_weighting_details 'calc w=1/[\s^2^(Fo^2^)+(0.0917P)^2^+0.0468P] where P=(Fo^2^+2Fc^2^)/3'
_refine_ls_weighting_scheme calc
_refine_ls_wR_factor_gt 0.1364
_refine_ls_wR_factor_ref 0.1435
_reflns_number_gt 1410
_reflns_number_total 1700
_reflns_threshold_expression >2\s(I)
_cod_duplicate_entry 7214496
_cod_data_source_file c4ce00587b2.cif
_cod_data_source_block dmu_suc_300k
_cod_original_sg_symbol_H-M P21/c
_cod_database_code 7217961

loop_
_symmetry_equiv_pos_as_xyz
'x, y, z'
'-x, y+1/2, -z+1/2'
'-x, -y, -z'
'x, -y-1/2, z-1/2'

loop_
_atom_site_label
_atom_site_type_symbol
_atom_site_fract_x
_atom_site_fract_y
_atom_site_fract_z
_atom_site_U_iso_or_equiv
_atom_site_adp_type
_atom_site_occupancy
_atom_site_symmetry_multiplicity
_atom_site_calc_flag
H2 H 0.3762(19) 0.742(3) 0.7661(13) 0.065(5) Uiso 1 1 d
H10 H 0.345(2) -0.028(4) 0.4630(13) 0.084(5) Uiso 1 1 d
H11 H 0.457(2) 0.155(4) 0.4225(16) 0.088(5) Uiso 1 1 d
H5 H 0.255(3) 0.980(6) 0.824(2) 0.140(10) Uiso 1 1 d
H6 H -0.064(3) 1.109(4) 0.6681(18) 0.113(7) Uiso 1 1 d
H1 H 0.387(2) 0.565(4) 0.6846(14) 0.091(6) Uiso 1 1 d
H7 H -0.025(3) 0.993(5) 0.5772(19) 0.118(8) Uiso 1 1 d
H8 H 0.054(3) 1.230(5) 0.606(2) 0.125(9) Uiso 1 1 d
H3 H 0.116(4) 1.127(6) 0.809(2) 0.137(9) Uiso 1 1 d
H4 H 0.286(4) 1.182(7) 0.775(2) 0.153(12) Uiso 1 1 d
H9 H 0.244(3) 0.512(4) 0.5333(17) 0.099(6) Uiso 1 1 d
O1 O 0.17414(13) 0.7193(2) 0.58030(7) 0.0716(4) Uani 1 1 d
O3 O 0.45138(13) 0.2976(2) 0.61269(7) 0.0726(4) Uani 1 1 d
O2 O 0.27126(13) 0.3865(2) 0.49528(7) 0.0734(4) Uani 1 1 d
C5 C 0.43288(16) 0.0728(3) 0.47746(9) 0.0577(4) Uani 1 1 d
C1 C 0.21970(14) 0.7931(2) 0.65836(8) 0.0511(3) Uani 1 1 d
N2 N 0.14785(12) 0.9735(2) 0.68980(7) 0.0572(3) Uani 1 1 d
N1 N 0.34106(15) 0.6923(3) 0.71221(10) 0.0673(4) Uani 1 1 d
C3 C 0.2030(2) 1.0806(3) 0.77677(12) 0.0739(5) Uani 1 1 d
C4 C 0.38793(13) 0.2628(2) 0.53586(8) 0.0500(3) Uani 1 1 d
C2 C 0.0207(2) 1.0882(3) 0.63135(13) 0.0731(5) Uani 1 1 d

loop_
_atom_site_aniso_label
_atom_site_aniso_U_11
_atom_site_aniso_U_22
_atom_site_aniso_U_33
_atom_site_aniso_U_23
_atom_site_aniso_U_13
_atom_site_aniso_U_12
O1 0.0754(7) 0.0838(7) 0.0483(6) -0.0153(5) -0.0078(5) 0.0264(5)
O3 0.0744(7) 0.0830(8) 0.0507(6) -0.0154(5) -0.0132(5) 0.0243(5)
O2 0.0786(7) 0.0891(8) 0.0459(5) -0.0089(5) -0.0055(5) 0.0351(6)
C5 0.0570(7) 0.0665(8) 0.0458(7) -0.0045(6) 0.0003(6) 0.0104(6)
C1 0.0508(6) 0.0575(7) 0.0432(6) -0.0031(5) 0.0037(5) 0.0000(5)
N2 0.0571(6) 0.0636(6) 0.0490(6) -0.0088(5) 0.0048(5) 0.0047(5)
N1 0.0697(8) 0.0733(8) 0.0510(7) -0.0097(6) -0.0093(6) 0.0138(6)
C3 0.0805(10) 0.0754(10) 0.0628(9) -0.0236(8) 0.0053(8) -0.0029(8)
C4 0.0487(6) 0.0580(7) 0.0414(6) 0.0017(5) 0.0031(5) 0.0020(5)
C2 0.0700(9) 0.0800(11) 0.0677(9) -0.0032(8) 0.0083(8) 0.0216(8)

loop_
_atom_type_symbol
_atom_type_description
_atom_type_scat_dispersion_real
_atom_type_scat_dispersion_imag
_atom_type_scat_source
C C 0.0033 0.0016 'International Tables Vol C Tables 4.2.6.8 and 6.1.1.4'
H H 0.0000 0.0000 'International Tables Vol C Tables 4.2.6.8 and 6.1.1.4'
N N 0.0061 0.0033 'International Tables Vol C Tables 4.2.6.8 and 6.1.1.4'
O O 0.0106 0.0060 'International Tables Vol C Tables 4.2.6.8 and 6.1.1.4'

loop_
_geom_angle_atom_site_label_1
_geom_angle_atom_site_label_2
_geom_angle_atom_site_label_3
_geom_angle
_geom_angle_site_symmetry_3
C4 C5 C5 114.04(14) 3_656
O1 C1 N2 120.29(11) .
O1 C1 N1 120.43(13) .
N2 C1 N1 119.28(12) .
C1 N2 C2 119.65(12) .
C1 N2 C3 122.96(12) .
C2 N2 C3 116.93(13) .
O3 C4 O2 123.15(12) .
O3 C4 C5 123.99(11) .
O2 C4 C5 112.85(11) .

loop_
_geom_bond_atom_site_label_1
_geom_bond_atom_site_label_2
_geom_bond_distance
_geom_bond_site_symmetry_2
O1 C1 1.2422(16) .
O3 C4 1.2034(15) .
O2 C4 1.2992(15) .
C5 C4 1.4931(18) .
C5 C5 1.498(3) 3_656
C1 N2 1.3383(17) .
C1 N1 1.3428(18) .
N2 C2 1.444(2) .
N2 C3 1.4440(19) .

loop_
_geom_hbond_atom_site_label_D
_geom_hbond_atom_site_label_H
_geom_hbond_atom_site_label_A
_geom_hbond_distance_DH
_geom_hbond_distance_HA
_geom_hbond_distance_DA
_geom_hbond_angle_DHA
O2 H9 O1 0.97(3) 1.56(3) 2.5234(15) 169(2)
N1 H1 O3 0.96(2) 2.01(2) 2.9633(18) 171.0(18)
